data_7202297
loop_
_publ_author_name
'Howie, R. Alan'
'de Lima, Geraldo M.'
'Menezes, Daniele C.'
'Wardell, James L.'
'Wardell, Solange M. S. V.'
'Young, David J.'
'Tiekink, Edward R. T.'

_publ_section_title
;
 The influence of cation upon the supramolecular aggregation patterns
 of dithiocarbamate anions functionalised with hydrogen bonding
 capacity---the prevalence of charge-assisted O--H&#x22EF;S
 interactions
;
_journal_issue 11
_journal_name_full CrystEngComm
_journal_page_first 1626
_journal_paper_doi 10.1039/b809730e
_journal_volume 10
_journal_year 2008
_chemical_formula_moiety 'C6 H16 N Na O3 S2 '
_chemical_formula_sum 'C6 H16 N Na O3 S2'
_chemical_formula_weight 237.33
_chemical_name_systematic
;
?
;
_space_group_IT_number 15
_symmetry_cell_setting monoclinic
_symmetry_space_group_name_Hall '-C 2yc'
_symmetry_space_group_name_H-M 'C 1 2/c 1'
_atom_sites_solution_hydrogens geom
_atom_sites_solution_primary direct
_atom_sites_solution_secondary difmap
_audit_creation_method SHELXL-97
_cell_angle_alpha 90
_cell_angle_beta 106.278(2)
_cell_angle_gamma 90
_cell_formula_units_Z 8
_cell_length_a 26.8102(15)
_cell_length_b 5.8617(2)
_cell_length_c 14.8147(5)
_cell_measurement_reflns_used 24718
_cell_measurement_temperature 120(2)
_cell_measurement_theta_max 27.5
_cell_measurement_theta_min 2.9
_cell_volume 2234.85(17)
_computing_cell_refinement 'DENZO (Otwinowski & Minor, 1997) and COLLECT'
_computing_data_collection 'COLLECT (Hooft, 1998)'
_computing_data_reduction 'DENZO and COLLECT'
_computing_molecular_graphics 'ORTEPII (Johnson, 1976) & DIAMOND (Crystal Impact, 2006)'
_computing_publication_material SHELXL97
_computing_structure_refinement 'SHELXL-97 (Sheldrick, 1997)'
_computing_structure_solution 'SHELXS-97 (Sheldrick, 1997)'
_diffrn_ambient_temperature 120(2)
_diffrn_measured_fraction_theta_full 0.993
_diffrn_measured_fraction_theta_max 0.993
_diffrn_measurement_device_type AFC12\K/SATURN724
_diffrn_measurement_method \w
_diffrn_radiation_monochromator graphite
_diffrn_radiation_source 'fine-focus sealed tube'
_diffrn_radiation_type MoK\a
_diffrn_radiation_wavelength 0.71069
_diffrn_reflns_av_R_equivalents 0.065
_diffrn_reflns_av_sigmaI/netI 0.043
_diffrn_reflns_limit_h_max 31
_diffrn_reflns_limit_h_min -31
_diffrn_reflns_limit_k_max 6
_diffrn_reflns_limit_k_min -6
_diffrn_reflns_limit_l_max 17
_diffrn_reflns_limit_l_min -17
_diffrn_reflns_number 10254
_diffrn_reflns_theta_full 25.0
_diffrn_reflns_theta_max 25.0
_diffrn_reflns_theta_min 3.2
_diffrn_standards_decay_% '< 1'
_diffrn_standards_interval_count 0
_diffrn_standards_number 0
_exptl_absorpt_coefficient_mu 0.493
_exptl_absorpt_correction_T_max 0.746
_exptl_absorpt_correction_T_min 0.586
_exptl_absorpt_correction_type multi-scan
_exptl_absorpt_process_details 'SADABS (Sheldrick, 2003)'
_exptl_crystal_colour colourless
_exptl_crystal_density_diffrn 1.411
_exptl_crystal_density_method 'not measured'
_exptl_crystal_description plate
_exptl_crystal_F_000 1008
_exptl_crystal_size_max 0.50
_exptl_crystal_size_mid 0.10
_exptl_crystal_size_min 0.03
_refine_diff_density_max 0.67
_refine_diff_density_min -0.41
_refine_diff_density_rms 0.109
_refine_ls_extinction_method none
_refine_ls_goodness_of_fit_ref 1.14
_refine_ls_hydrogen_treatment constr
_refine_ls_matrix_type full
_refine_ls_number_parameters 133
_refine_ls_number_reflns 1948
_refine_ls_number_restraints 7
_refine_ls_restrained_S_all 1.14
_refine_ls_R_factor_all 0.070
_refine_ls_R_factor_gt 0.059
_refine_ls_shift/su_max <0.001
_refine_ls_shift/su_mean 0.000
_refine_ls_structure_factor_coef Fsqd
_refine_ls_weighting_details 'calc w=1/[\s^2^(Fo^2^)+(0.0356P)^2^+42.6193P] where P=(Fo^2^+2Fc^2^)/3'
_refine_ls_weighting_scheme calc
_refine_ls_wR_factor_gt 0.165
_refine_ls_wR_factor_ref 0.170
_reflns_number_gt 1651
_reflns_number_total 1948
_reflns_threshold_expression I>2\s(I)
_cod_data_source_file b809730e.txt
_cod_data_source_block 6
_cod_original_cell_volume 2234.85(16)
_cod_original_sg_symbol_Hall '-C 2yc '
_cod_original_sg_symbol_H-M 'C 2/c'
_cod_original_formula_sum 'C6 H16 N Na O3 S2 '
_cod_database_code 7202297

loop_
_symmetry_equiv_pos_as_xyz
'x, y, z'
'-x, y, -z+1/2'
'x+1/2, y+1/2, z'
'-x+1/2, y+1/2, -z+1/2'
'-x, -y, -z'
'x, -y, z-1/2'
'-x+1/2, -y+1/2, -z'
'x+1/2, -y+1/2, z-1/2'

loop_
_atom_site_label
_atom_site_type_symbol
_atom_site_fract_x
_atom_site_fract_y
_atom_site_fract_z
_atom_site_U_iso_or_equiv
_atom_site_adp_type
_atom_site_occupancy
_atom_site_symmetry_multiplicity
_atom_site_calc_flag
_atom_site_refinement_flags
_atom_site_disorder_assembly
_atom_site_disorder_group
S1 S 0.68585(5) 1.2466(2) 0.26623(9) 0.0148(3) Uani 1 1 d . . .
S2 S 0.59583(5) 1.0909(2) 0.33253(9) 0.0150(3) Uani 1 1 d . . .
Na Na 0.78079(8) 1.0073(3) 0.04792(14) 0.0152(5) Uani 1 1 d . . .
O1 O 0.69461(14) 0.8577(7) 0.0166(2) 0.0153(8) Uani 1 1 d D . .
H1O H 0.6703 0.8749 -0.0330 0.023 Uiso 1 1 d D . .
O2 O 0.86763(15) 1.0872(7) 0.0742(3) 0.0207(9) Uani 1 1 d D . .
H2O H 0.8783 1.2165 0.0955 0.031 Uiso 1 1 d D . .
H3O H 0.8883 0.9833 0.0999 0.031 Uiso 1 1 d D . .
O3 O 0.74956(14) 1.3343(7) 0.1082(3) 0.0178(9) Uani 1 1 d D . .
H4O H 0.7667 1.4554 0.1223 0.027 Uiso 1 1 d D . .
H5O H 0.7234 1.3347 0.1287 0.027 Uiso 1 1 d D . .
N1 N 0.60464(17) 1.0125(7) 0.1605(3) 0.0119(9) Uani 1 1 d . . .
C1 C 0.62730(19) 1.1065(9) 0.2448(3) 0.0122(11) Uani 1 1 d . . .
C2 C 0.6295(2) 1.0216(10) 0.0840(3) 0.0143(11) Uani 1 1 d . . .
H2A H 0.6469 1.1713 0.0855 0.017 Uiso 1 1 calc R . .
H2B H 0.6025 1.0089 0.0230 0.017 Uiso 1 1 calc R . .
C3 C 0.6697(2) 0.8317(10) 0.0907(4) 0.0159(11) Uani 1 1 d . . .
H3A H 0.6961 0.8387 0.1526 0.019 Uiso 1 1 calc R . .
H3B H 0.6523 0.6812 0.0851 0.019 Uiso 1 1 calc R . .
C4 C 0.5531(2) 0.9007(10) 0.1376(4) 0.0171(12) Uani 1 1 d . . .
H4A H 0.5334 0.9429 0.0727 0.021 Uiso 1 1 calc R . .
H4B H 0.5337 0.9601 0.1806 0.021 Uiso 1 1 calc R . .
C5 C 0.5554(2) 0.6432(11) 0.1453(5) 0.0255(14) Uani 1 1 d . . .
H5A H 0.5758 0.5986 0.2094 0.031 Uiso 1 1 calc R . .
H5B H 0.5730 0.5809 0.1002 0.031 Uiso 1 1 calc R . .
C6 C 0.5012(2) 0.5447(12) 0.1245(5) 0.0332(16) Uani 1 1 d . . .
H6A H 0.5033 0.3781 0.1293 0.050 Uiso 1 1 calc R . .
H6B H 0.4811 0.5880 0.0607 0.050 Uiso 1 1 calc R . .
H6C H 0.4840 0.6043 0.1699 0.050 Uiso 1 1 calc R . .

loop_
_atom_site_aniso_label
_atom_site_aniso_U_11
_atom_site_aniso_U_22
_atom_site_aniso_U_33
_atom_site_aniso_U_23
_atom_site_aniso_U_13
_atom_site_aniso_U_12
S1 0.0153(6) 0.0175(7) 0.0119(6) -0.0011(5) 0.0044(5) -0.0021(5)
S2 0.0178(7) 0.0172(7) 0.0117(6) -0.0008(5) 0.0070(5) -0.0009(5)
Na 0.0150(10) 0.0151(11) 0.0158(10) -0.0006(9) 0.0049(8) -0.0008(8)
O1 0.0156(19) 0.021(2) 0.0106(17) -0.0003(16) 0.0061(14) 0.0002(16)
O2 0.020(2) 0.018(2) 0.021(2) 0.0008(18) 0.0021(16) -0.0020(17)
O3 0.019(2) 0.020(2) 0.0169(19) -0.0033(17) 0.0090(16) -0.0037(16)
N1 0.016(2) 0.012(2) 0.009(2) -0.0008(17) 0.0055(17) 0.0023(17)
C1 0.013(3) 0.012(3) 0.011(2) 0.004(2) 0.004(2) 0.005(2)
C2 0.017(3) 0.021(3) 0.006(2) -0.002(2) 0.004(2) 0.002(2)
C3 0.019(3) 0.019(3) 0.012(2) 0.000(2) 0.010(2) 0.001(2)
C4 0.012(3) 0.029(3) 0.010(2) -0.004(2) 0.002(2) 0.001(2)
C5 0.020(3) 0.024(3) 0.033(3) -0.004(3) 0.008(3) -0.005(2)
C6 0.026(3) 0.035(4) 0.040(4) -0.008(3) 0.011(3) -0.014(3)

loop_
_atom_type_symbol
_atom_type_description
_atom_type_scat_dispersion_real
_atom_type_scat_dispersion_imag
_atom_type_scat_source
C C 0.0033 0.0016 'International Tables Vol C Tables 4.2.6.8 and 6.1.1.4'
H H 0.0000 0.0000 'International Tables Vol C Tables 4.2.6.8 and 6.1.1.4'
N N 0.0061 0.0033 'International Tables Vol C Tables 4.2.6.8 and 6.1.1.4'
Na Na 0.0362 0.0249 'International Tables Vol C Tables 4.2.6.8 and 6.1.1.4'
O O 0.0106 0.0060 'International Tables Vol C Tables 4.2.6.8 and 6.1.1.4'
S S 0.1246 0.1234 'International Tables Vol C Tables 4.2.6.8 and 6.1.1.4'

loop_
_geom_angle_atom_site_label_1
_geom_angle_atom_site_label_2
_geom_angle_atom_site_label_3
_geom_angle
_geom_angle_site_symmetry_1
_geom_angle_site_symmetry_3
_geom_angle_publ_flag
C1 S1 Na 115.25(18) . 4_655 ?
O2 Na O3 102.71(16) . . ?
O2 Na O1 170.06(17) . . ?
O3 Na O1 86.87(15) . . ?
O2 Na O3 97.90(15) . 7_675 ?
O3 Na O3 89.45(14) . 7_675 ?
O1 Na O3 84.68(14) . 7_675 ?
O2 Na O1 82.89(15) . 7_665 ?
O3 Na O1 174.28(15) . 7_665 ?
O1 Na O1 87.49(14) . 7_665 ?
O3 Na O1 90.96(14) 7_675 7_665 ?
O2 Na S1 85.56(12) . 4_645 ?
O3 Na S1 96.33(12) . 4_645 ?
O1 Na S1 90.81(11) . 4_645 ?
O3 Na S1 172.47(13) 7_675 4_645 ?
O1 Na S1 82.81(10) 7_665 4_645 ?
O2 Na Na 104.53(14) . 7_675 ?
O3 Na Na 45.29(10) . 7_675 ?
O1 Na Na 84.03(12) . 7_675 ?
O3 Na Na 44.16(10) 7_675 7_675 ?
O1 Na Na 134.84(13) 7_665 7_675 ?
S1 Na Na 141.39(10) 4_645 7_675 ?
O2 Na Na 125.31(15) . 7_665 ?
O3 Na Na 131.88(14) . 7_665 ?
O1 Na Na 45.02(10) . 7_665 ?
O3 Na Na 87.08(12) 7_675 7_665 ?
O1 Na Na 42.47(9) 7_665 7_665 ?
S1 Na Na 85.47(8) 4_645 7_665 ?
Na Na Na 115.40(11) 7_675 7_665 ?
C3 O1 Na 121.3(3) . . ?
C3 O1 Na 115.3(3) . 7_665 ?
Na O1 Na 92.51(14) . 7_665 ?
C3 O1 H1O 105.5 . . ?
Na O1 H1O 126.6 . . ?
Na O1 H1O 89.5 7_665 . ?
Na O2 H2O 118.1 . . ?
Na O2 H3O 116.0 . . ?
H2O O2 H3O 111.8 . . ?
Na O3 Na 90.55(14) . 7_675 ?
Na O3 H4O 123.5 . . ?
Na O3 H4O 85.8 7_675 . ?
Na O3 H5O 124.0 . . ?
Na O3 H5O 104.7 7_675 . ?
H4O O3 H5O 111.3 . . ?
C1 N1 C2 121.1(4) . . ?
C1 N1 C4 123.0(4) . . ?
C2 N1 C4 115.9(4) . . ?
N1 C1 S1 121.2(4) . . ?
N1 C1 S2 119.0(4) . . ?
S1 C1 S2 119.7(3) . . ?
N1 C2 C3 112.7(4) . . ?
N1 C2 H2A 109.0 . . ?
C3 C2 H2A 109.0 . . ?
N1 C2 H2B 109.0 . . ?
C3 C2 H2B 109.0 . . ?
H2A C2 H2B 107.8 . . ?
O1 C3 C2 109.9(4) . . ?
O1 C3 H3A 109.7 . . ?
C2 C3 H3A 109.7 . . ?
O1 C3 H3B 109.7 . . ?
C2 C3 H3B 109.7 . . ?
H3A C3 H3B 108.2 . . ?
N1 C4 C5 114.1(4) . . ?
N1 C4 H4A 108.7 . . ?
C5 C4 H4A 108.7 . . ?
N1 C4 H4B 108.7 . . ?
C5 C4 H4B 108.7 . . ?
H4A C4 H4B 107.6 . . ?
C4 C5 C6 110.4(5) . . ?
C4 C5 H5A 109.6 . . ?
C6 C5 H5A 109.6 . . ?
C4 C5 H5B 109.6 . . ?
C6 C5 H5B 109.6 . . ?
H5A C5 H5B 108.1 . . ?
C5 C6 H6A 109.5 . . ?
C5 C6 H6B 109.5 . . ?
H6A C6 H6B 109.5 . . ?
C5 C6 H6C 109.5 . . ?
H6A C6 H6C 109.5 . . ?
H6B C6 H6C 109.5 . . ?

loop_
_geom_bond_atom_site_label_1
_geom_bond_atom_site_label_2
_geom_bond_distance
_geom_bond_site_symmetry_2
_geom_bond_publ_flag
S1 C1 1.720(5) . ?
S1 Na 3.055(2) 4_655 ?
S2 C1 1.739(5) . ?
Na O2 2.299(4) . ?
Na O3 2.365(4) . ?
Na O1 2.392(4) . ?
Na O3 2.412(4) 7_675 ?
Na O1 2.506(4) 7_665 ?
Na S1 3.055(2) 4_645 ?
Na Na 3.394(4) 7_675 ?
Na Na 3.540(4) 7_665 ?
O1 C3 1.444(6) . ?
O1 H1O 0.8400 . ?
O2 H2O 0.8400 . ?
O2 H3O 0.8400 . ?
O3 H4O 0.8400 . ?
O3 H5O 0.8400 . ?
N1 C1 1.344(7) . ?
N1 C2 1.469(6) . ?
N1 C4 1.481(7) . ?
C2 C3 1.532(7) . ?
C2 H2A 0.9900 . ?
C2 H2B 0.9900 . ?
C3 H3A 0.9900 . ?
C3 H3B 0.9900 . ?
C4 C5 1.513(8) . ?
C4 H4A 0.9900 . ?
C4 H4B 0.9900 . ?
C5 C6 1.513(8) . ?
C5 H5A 0.9900 . ?
C5 H5B 0.9900 . ?
C6 H6A 0.9800 . ?
C6 H6B 0.9800 . ?
C6 H6C 0.9800 . ?

loop_
_geom_torsion_atom_site_label_1
_geom_torsion_atom_site_label_2
_geom_torsion_atom_site_label_3
_geom_torsion_atom_site_label_4
_geom_torsion
_geom_torsion_site_symmetry_1
_geom_torsion_site_symmetry_2
_geom_torsion_site_symmetry_3
_geom_torsion_site_symmetry_4
_geom_torsion_publ_flag
O2 Na O1 C3 107.5(10) . . . . ?
O3 Na O1 C3 -57.3(4) . . . . ?
O3 Na O1 C3 -147.0(4) 7_675 . . . ?
O1 Na O1 C3 121.8(4) 7_665 . . . ?
S1 Na O1 C3 39.0(4) 4_645 . . . ?
Na Na O1 C3 -102.6(4) 7_675 . . . ?
Na Na O1 C3 121.8(4) 7_665 . . . ?
O2 Na O1 Na -14.3(10) . . . 7_665 ?
O3 Na O1 Na -179.06(16) . . . 7_665 ?
O3 Na O1 Na 91.20(14) 7_675 . . 7_665 ?
O1 Na O1 Na 0.0 7_665 . . 7_665 ?
S1 Na O1 Na -82.77(10) 4_645 . . 7_665 ?
Na Na O1 Na 135.58(13) 7_675 . . 7_665 ?
O2 Na O3 Na 97.97(16) . . . 7_675 ?
O1 Na O3 Na -84.70(14) . . . 7_675 ?
O3 Na O3 Na 0.000(1) 7_675 . . 7_675 ?
O1 Na O3 Na -94.1(16) 7_665 . . 7_675 ?
S1 Na O3 Na -175.17(12) 4_645 . . 7_675 ?
Na Na O3 Na -85.59(19) 7_665 . . 7_675 ?
C2 N1 C1 S1 1.3(7) . . . . ?
C4 N1 C1 S1 -176.8(4) . . . . ?
C2 N1 C1 S2 179.8(4) . . . . ?
C4 N1 C1 S2 1.7(7) . . . . ?
Na S1 C1 N1 170.5(4) 4_655 . . . ?
Na S1 C1 S2 -7.9(4) 4_655 . . . ?
C1 N1 C2 C3 83.5(6) . . . . ?
C4 N1 C2 C3 -98.2(5) . . . . ?
Na O1 C3 C2 103.8(4) . . . . ?
Na O1 C3 C2 -146.1(3) 7_665 . . . ?
N1 C2 C3 O1 -176.9(4) . . . . ?
C1 N1 C4 C5 -98.9(6) . . . . ?
C2 N1 C4 C5 82.8(6) . . . . ?
N1 C4 C5 C6 177.8(5) . . . . ?
